data_2238336
loop_
_publ_author_name
'Balinska, Agnieszka'
'Tarasiuk, Ivan'
'Pavlyuk, Volodymyr'

_publ_section_title
;
 Pentazirconium copper tribismuth
;
_journal_issue 8
_journal_name_full 'Acta Crystallographica Section E'
_journal_page_first i51
_journal_paper_doi 10.1107/S1600536813019235
_journal_volume 69
_journal_year 2013
_chemical_formula_iupac 'Zr5 Cu Bi3'
_chemical_formula_moiety 'Bi3 Cu Zr5'
_chemical_formula_sum 'Bi3 Cu Zr5'
_chemical_formula_weight 1146.58
_chemical_name_systematic
;
Pentazirconium copper tribismuth
;
_space_group_IT_number 193
_symmetry_cell_setting hexagonal
_symmetry_space_group_name_Hall '-P 6c 2'
_symmetry_space_group_name_H-M 'P 63/m c m'
_atom_sites_solution_primary direct
_atom_sites_solution_secondary difmap
_audit_creation_method SHELXL-97
_cell_angle_alpha 90.00
_cell_angle_beta 90.00
_cell_angle_gamma 120.00
_cell_formula_units_Z 2
_cell_length_a 8.8712(4)
_cell_length_b 8.8712(4)
_cell_length_c 6.0246(3)
_cell_measurement_reflns_used 185
_cell_measurement_temperature 293(2)
_cell_measurement_theta_max 27.41
_cell_measurement_theta_min 2.65
_cell_volume 410.60(3)
_computing_cell_refinement 'CrysAlis CCD (Oxford Diffraction, 2008)'
_computing_data_collection 'CrysAlis CCD (Oxford Diffraction, 2008)'
_computing_data_reduction 'CrysAlis RED (Oxford Diffraction, 2008)'
_computing_molecular_graphics 'DIAMOND (Brandenburg, 2006)'
_computing_publication_material 'SHELXL97 (Sheldrick, 2008)'
_computing_structure_refinement 'SHELXL97 (Sheldrick, 2008)'
_computing_structure_solution 'SHELXS97 (Sheldrick, 2008)'
_diffrn_ambient_temperature 293(2)
_diffrn_detector_area_resol_mean 0
_diffrn_measured_fraction_theta_full 1.000
_diffrn_measured_fraction_theta_max 1.000
_diffrn_measurement_device_type 'Oxford Diffraction Xcalibur3 CCD'
_diffrn_measurement_method '\w scans'
_diffrn_radiation_monochromator graphite
_diffrn_radiation_source 'fine-focus sealed tube'
_diffrn_radiation_type MoK\a
_diffrn_radiation_wavelength 0.71073
_diffrn_reflns_av_R_equivalents 0.1356
_diffrn_reflns_av_sigmaI/netI 0.0448
_diffrn_reflns_limit_h_max 11
_diffrn_reflns_limit_h_min -11
_diffrn_reflns_limit_k_max 11
_diffrn_reflns_limit_k_min -11
_diffrn_reflns_limit_l_max 7
_diffrn_reflns_limit_l_min 0
_diffrn_reflns_number 1713
_diffrn_reflns_theta_full 27.41
_diffrn_reflns_theta_max 27.41
_diffrn_reflns_theta_min 2.65
_diffrn_standards_decay_% 0
_diffrn_standards_interval_count 0
_diffrn_standards_interval_time 0
_diffrn_standards_number 0
_exptl_absorpt_coefficient_mu 72.542
_exptl_absorpt_correction_T_max 0.654
_exptl_absorpt_correction_T_min 0.231
_exptl_absorpt_correction_type analytical
_exptl_absorpt_process_details '(CrysAlis RED; Oxford Diffraction, 2008)'
_exptl_crystal_colour 'metallic grey'
_exptl_crystal_density_diffrn 9.274
_exptl_crystal_density_method 'not measured'
_exptl_crystal_description prism
_exptl_crystal_F_000 956
_exptl_crystal_size_max 0.08
_exptl_crystal_size_mid 0.04
_exptl_crystal_size_min 0.02
_refine_diff_density_max 1.915
_refine_diff_density_min -1.539
_refine_ls_extinction_method none
_refine_ls_goodness_of_fit_ref 0.868
_refine_ls_matrix_type full
_refine_ls_number_parameters 13
_refine_ls_number_reflns 193
_refine_ls_number_restraints 0
_refine_ls_restrained_S_all 0.868
_refine_ls_R_factor_all 0.0236
_refine_ls_R_factor_gt 0.0229
_refine_ls_shift/su_max 0.000
_refine_ls_shift/su_mean 0.000
_refine_ls_structure_factor_coef Fsqd
_refine_ls_weighting_details 'calc w=1/[\s^2^(Fo^2^)+(0.0100P)^2^+0.0000P] where P=(Fo^2^+2Fc^2^)/3'
_refine_ls_weighting_scheme calc
_refine_ls_wR_factor_gt 0.0412
_refine_ls_wR_factor_ref 0.0413
_reflns_number_gt 185
_reflns_number_total 193
_reflns_threshold_expression I>2sigma(I)
_cod_data_source_file ff2112.cif
_cod_data_source_block I
_cod_database_code 2238336
_cod_database_fobs_code 2238336

loop_
_symmetry_equiv_pos_as_xyz
'x, y, z'
'x-y, x, z+1/2'
'-y, x-y, z'
'-x, -y, z+1/2'
'-x+y, -x, z'
'y, -x+y, z+1/2'
'-y, -x, -z'
'x-y, -y, -z+1/2'
'x, x-y, -z'
'y, x, -z+1/2'
'-x+y, y, -z'
'-x, -x+y, -z+1/2'
'-x, -y, -z'
'-x+y, -x, -z-1/2'
'y, -x+y, -z'
'x, y, -z-1/2'
'x-y, x, -z'
'-y, x-y, -z-1/2'
'y, x, z'
'-x+y, y, z-1/2'
'-x, -x+y, z'
'-y, -x, z-1/2'
'x-y, -y, z'
'x, x-y, z-1/2'

loop_
_atom_site_type_symbol
_atom_site_label
_atom_site_fract_x
_atom_site_fract_y
_atom_site_fract_z
_atom_site_U_iso_or_equiv
_atom_site_adp_type
_atom_site_calc_flag
_atom_site_refinement_flags
_atom_site_occupancy
_atom_site_symmetry_multiplicity
Bi Bi1 0.63082(6) 0.63082(6) 0.2500 0.00715(19) Uani d S 1 4
Zr Zr1 0.26831(17) 0.26831(17) 0.2500 0.0083(3) Uani d S 1 4
Zr Zr2 0.6667 0.3333 0.0000 0.0103(4) Uani d S 1 6
Cu Cu1 0.0000 0.0000 0.0000 0.0102(10) Uani d S 1 12

loop_
_atom_site_aniso_label
_atom_site_aniso_U_11
_atom_site_aniso_U_22
_atom_site_aniso_U_33
_atom_site_aniso_U_12
_atom_site_aniso_U_13
_atom_site_aniso_U_23
Bi1 0.0060(2) 0.0060(2) 0.0098(3) 0.0033(2) 0.000 0.000
Zr1 0.0075(4) 0.0075(4) 0.0102(8) 0.0039(5) 0.000 0.000
Zr2 0.0132(7) 0.0132(7) 0.0045(11) 0.0066(3) 0.000 0.000
Cu1 0.0106(14) 0.0106(14) 0.009(3) 0.0053(7) 0.000 0.000

loop_
_atom_type_symbol
_atom_type_description
_atom_type_scat_dispersion_real
_atom_type_scat_dispersion_imag
_atom_type_scat_source
Bi Bi -4.1077 10.2566 'International Tables Vol C Tables 4.2.6.8 and 6.1.1.4'
Cu Cu 0.3201 1.2651 'International Tables Vol C Tables 4.2.6.8 and 6.1.1.4'
Zr Zr -2.9673 0.5597 'International Tables Vol C Tables 4.2.6.8 and 6.1.1.4'

loop_
_geom_angle_atom_site_label_1
_geom_angle_atom_site_label_2
_geom_angle_atom_site_label_3
_geom_angle_site_symmetry_1
_geom_angle_site_symmetry_3
_geom_angle
Zr1 Bi1 Zr1 3_665 14_666 89.35(6)
Zr1 Bi1 Zr1 3_665 13_666 78.32(3)
Zr1 Bi1 Zr1 14_666 13_666 78.32(3)
Zr1 Bi1 Zr1 3_665 13_665 78.32(3)
Zr1 Bi1 Zr1 14_666 13_665 78.32(3)
Zr1 Bi1 Zr1 13_666 13_665 146.91(6)
Zr1 Bi1 Zr2 3_665 2 72.20(3)
Zr1 Bi1 Zr2 14_666 2 145.409(19)
Zr1 Bi1 Zr2 13_666 2 69.571(14)
Zr1 Bi1 Zr2 13_665 2 123.798(7)
Zr1 Bi1 Zr2 3_665 14_666 145.409(19)
Zr1 Bi1 Zr2 14_666 14_666 72.20(3)
Zr1 Bi1 Zr2 13_666 14_666 69.571(14)
Zr1 Bi1 Zr2 13_665 14_666 123.798(7)
Zr2 Bi1 Zr2 2 14_666 106.815(9)
Zr1 Bi1 Zr2 3_665 . 145.409(19)
Zr1 Bi1 Zr2 14_666 . 72.20(3)
Zr1 Bi1 Zr2 13_666 . 123.798(7)
Zr1 Bi1 Zr2 13_665 . 69.571(14)
Zr2 Bi1 Zr2 2 . 137.327(18)
Zr2 Bi1 Zr2 14_666 . 56.356(5)
Zr1 Bi1 Zr2 3_665 13_665 72.20(3)
Zr1 Bi1 Zr2 14_666 13_665 145.409(19)
Zr1 Bi1 Zr2 13_666 13_665 123.798(7)
Zr1 Bi1 Zr2 13_665 13_665 69.571(14)
Zr2 Bi1 Zr2 2 13_665 56.356(5)
Zr2 Bi1 Zr2 14_666 13_665 137.327(18)
Zr2 Bi1 Zr2 . 13_665 106.815(10)
Zr1 Bi1 Zr1 3_665 . 135.33(3)
Zr1 Bi1 Zr1 14_666 . 135.33(3)
Zr1 Bi1 Zr1 13_666 . 106.55(3)
Zr1 Bi1 Zr1 13_665 . 106.55(3)
Zr2 Bi1 Zr1 2 . 68.664(9)
Zr2 Bi1 Zr1 14_666 . 68.664(9)
Zr2 Bi1 Zr1 . . 68.664(9)
Zr2 Bi1 Zr1 13_665 . 68.664(9)
Cu1 Zr1 Cu1 . 2 64.65(3)
Cu1 Zr1 Bi1 . 3_655 77.64(3)
Cu1 Zr1 Bi1 2 3_655 77.64(3)
Cu1 Zr1 Bi1 . 14_566 77.64(3)
Cu1 Zr1 Bi1 2 14_566 77.64(3)
Bi1 Zr1 Bi1 3_655 14_566 150.65(6)
Cu1 Zr1 Bi1 . 13_666 138.87(4)
Cu1 Zr1 Bi1 2 13_666 74.221(13)
Bi1 Zr1 Bi1 3_655 13_666 94.137(2)
Bi1 Zr1 Bi1 14_566 13_666 94.137(2)
Cu1 Zr1 Bi1 . 13_665 74.221(13)
Cu1 Zr1 Bi1 2 13_665 138.87(4)
Bi1 Zr1 Bi1 3_655 13_665 94.137(2)
Bi1 Zr1 Bi1 14_566 13_665 94.137(2)
Bi1 Zr1 Bi1 13_666 13_665 146.91(6)
Cu1 Zr1 Bi1 . . 147.675(17)
Cu1 Zr1 Bi1 2 . 147.675(17)
Bi1 Zr1 Bi1 3_655 . 104.67(3)
Bi1 Zr1 Bi1 14_566 . 104.67(3)
Bi1 Zr1 Bi1 13_666 . 73.45(3)
Bi1 Zr1 Bi1 13_665 . 73.45(3)
Cu1 Zr1 Zr2 . 14_666 134.725(16)
Cu1 Zr1 Zr2 2 14_666 104.942(7)
Bi1 Zr1 Zr2 3_655 14_666 57.205(10)
Bi1 Zr1 Zr2 14_566 14_666 146.09(3)
Bi1 Zr1 Zr2 13_666 14_666 55.829(13)
Bi1 Zr1 Zr2 13_665 14_666 103.75(3)
Bi1 Zr1 Zr2 . 14_666 55.32(2)
Cu1 Zr1 Zr2 . 2 134.725(16)
Cu1 Zr1 Zr2 2 2 104.942(7)
Bi1 Zr1 Zr2 3_655 2 146.09(3)
Bi1 Zr1 Zr2 14_566 2 57.205(11)
Bi1 Zr1 Zr2 13_666 2 55.829(13)
Bi1 Zr1 Zr2 13_665 2 103.75(3)
Bi1 Zr1 Zr2 . 2 55.32(2)
Zr2 Zr1 Zr2 14_666 2 90.29(3)
Cu1 Zr1 Zr2 . . 104.942(7)
Cu1 Zr1 Zr2 2 . 134.725(16)
Bi1 Zr1 Zr2 3_655 . 57.205(10)
Bi1 Zr1 Zr2 14_566 . 146.09(3)
Bi1 Zr1 Zr2 13_666 . 103.75(3)
Bi1 Zr1 Zr2 13_665 . 55.829(13)
Bi1 Zr1 Zr2 . . 55.32(2)
Zr2 Zr1 Zr2 14_666 . 49.279(13)
Zr2 Zr1 Zr2 2 . 110.65(4)
Cu1 Zr1 Zr2 . 13_665 104.942(7)
Cu1 Zr1 Zr2 2 13_665 134.725(16)
Bi1 Zr1 Zr2 3_655 13_665 146.09(3)
Bi1 Zr1 Zr2 14_566 13_665 57.205(10)
Bi1 Zr1 Zr2 13_666 13_665 103.75(3)
Bi1 Zr1 Zr2 13_665 13_665 55.829(13)
Bi1 Zr1 Zr2 . 13_665 55.32(2)
Zr2 Zr1 Zr2 14_666 13_665 110.65(4)
Zr2 Zr1 Zr2 2 13_665 49.279(13)
Zr2 Zr1 Zr2 . 13_665 90.29(3)
Zr2 Zr2 Zr2 14_666 14_665 180.0
Zr2 Zr2 Bi1 14_666 15 118.178(2)
Zr2 Zr2 Bi1 14_665 15 61.822(2)
Zr2 Zr2 Bi1 14_666 14_666 61.822(2)
Zr2 Zr2 Bi1 14_665 14_666 118.178(2)
Bi1 Zr2 Bi1 15 14_666 88.460(16)
Zr2 Zr2 Bi1 14_666 3_655 61.822(2)
Zr2 Zr2 Bi1 14_665 3_655 118.178(2)
Bi1 Zr2 Bi1 15 3_655 73.185(10)
Bi1 Zr2 Bi1 14_666 3_655 99.528(3)
Zr2 Zr2 Bi1 14_666 2_654 118.178(2)
Zr2 Zr2 Bi1 14_665 2_654 61.822(2)
Bi1 Zr2 Bi1 15 2_654 99.528(3)
Bi1 Zr2 Bi1 14_666 2_654 73.185(10)
Bi1 Zr2 Bi1 3_655 2_654 170.093(17)
Zr2 Zr2 Bi1 14_666 13_665 118.178(2)
Zr2 Zr2 Bi1 14_665 13_665 61.822(2)
Bi1 Zr2 Bi1 15 13_665 99.528(3)
Bi1 Zr2 Bi1 14_666 13_665 170.093(17)
Bi1 Zr2 Bi1 3_655 13_665 88.460(16)
Bi1 Zr2 Bi1 2_654 13_665 99.528(3)
Zr2 Zr2 Bi1 14_666 . 61.822(2)
Zr2 Zr2 Bi1 14_665 . 118.178(2)
Bi1 Zr2 Bi1 15 . 170.093(17)
Bi1 Zr2 Bi1 14_666 . 99.528(3)
Bi1 Zr2 Bi1 3_655 . 99.528(3)
Bi1 Zr2 Bi1 2_654 . 88.460(16)
Bi1 Zr2 Bi1 13_665 . 73.185(9)
Zr2 Zr2 Zr1 14_666 14_666 65.360(7)
Zr2 Zr2 Zr1 14_665 14_666 114.640(7)
Bi1 Zr2 Zr1 15 14_666 139.216(18)
Bi1 Zr2 Zr1 14_666 14_666 56.01(2)
Bi1 Zr2 Zr1 3_655 14_666 127.097(6)
Bi1 Zr2 Zr1 2_654 14_666 54.600(5)
Bi1 Zr2 Zr1 13_665 14_666 114.38(2)
Bi1 Zr2 Zr1 . 14_666 50.598(19)
Zr2 Zr2 Zr1 14_666 3_655 65.360(7)
Zr2 Zr2 Zr1 14_665 3_655 114.640(7)
Bi1 Zr2 Zr1 15 3_655 54.600(5)
Bi1 Zr2 Zr1 14_666 3_655 50.598(19)
Bi1 Zr2 Zr1 3_655 3_655 56.01(2)
Bi1 Zr2 Zr1 2_654 3_655 114.38(2)
Bi1 Zr2 Zr1 13_665 3_655 139.216(18)
Bi1 Zr2 Zr1 . 3_655 127.097(6)
Zr1 Zr2 Zr1 14_666 3_655 103.844(8)
Zr2 Zr2 Zr1 14_666 15 114.640(7)
Zr2 Zr2 Zr1 14_665 15 65.360(7)
Bi1 Zr2 Zr1 15 15 56.01(2)
Bi1 Zr2 Zr1 14_666 15 139.216(18)
Bi1 Zr2 Zr1 3_655 15 54.600(5)
Bi1 Zr2 Zr1 2_654 15 127.097(6)
Bi1 Zr2 Zr1 13_665 15 50.598(19)
Bi1 Zr2 Zr1 . 15 114.38(2)
Zr1 Zr2 Zr1 14_666 15 164.10(4)
Zr1 Zr2 Zr1 3_655 15 89.71(3)
Zr2 Zr2 Zr1 14_666 2_654 114.640(7)
Zr2 Zr2 Zr1 14_665 2_654 65.360(7)
Bi1 Zr2 Zr1 15 2_654 50.598(19)
Bi1 Zr2 Zr1 14_666 2_654 54.600(5)
Bi1 Zr2 Zr1 3_655 2_654 114.38(2)
Bi1 Zr2 Zr1 2_654 2_654 56.01(2)
Bi1 Zr2 Zr1 13_665 2_654 127.097(6)
Bi1 Zr2 Zr1 . 2_654 139.216(18)
Zr1 Zr2 Zr1 14_666 2_654 89.71(3)
Zr1 Zr2 Zr1 3_655 2_654 64.19(4)
Zr1 Zr2 Zr1 15 2_654 103.844(8)
Zr1 Cu1 Zr1 . 13 180.00(6)
Zr1 Cu1 Zr1 . 15 85.92(2)
Zr1 Cu1 Zr1 13 15 94.08(2)
Zr1 Cu1 Zr1 . 2_554 85.92(2)
Zr1 Cu1 Zr1 13 2_554 94.08(2)
Zr1 Cu1 Zr1 15 2_554 94.08(2)
Zr1 Cu1 Zr1 . 14_556 94.08(2)
Zr1 Cu1 Zr1 13 14_556 85.92(2)
Zr1 Cu1 Zr1 15 14_556 85.92(2)
Zr1 Cu1 Zr1 2_554 14_556 180.00(3)
Zr1 Cu1 Zr1 . 3 94.08(2)
Zr1 Cu1 Zr1 13 3 85.92(2)
Zr1 Cu1 Zr1 15 3 180.00(3)
Zr1 Cu1 Zr1 2_554 3 85.92(2)
Zr1 Cu1 Zr1 14_556 3 94.08(2)
Zr1 Cu1 Cu1 . 2 57.675(17)
Zr1 Cu1 Cu1 13 2 122.325(17)
Zr1 Cu1 Cu1 15 2 122.325(17)
Zr1 Cu1 Cu1 2_554 2 122.325(17)
Zr1 Cu1 Cu1 14_556 2 57.675(17)
Zr1 Cu1 Cu1 3 2 57.675(17)
Zr1 Cu1 Cu1 . 2_554 122.325(17)
Zr1 Cu1 Cu1 13 2_554 57.675(17)
Zr1 Cu1 Cu1 15 2_554 57.675(17)
Zr1 Cu1 Cu1 2_554 2_554 57.675(17)
Zr1 Cu1 Cu1 14_556 2_554 122.325(17)
Zr1 Cu1 Cu1 3 2_554 122.325(17)
Cu1 Cu1 Cu1 2 2_554 180.0

loop_
_geom_bond_atom_site_label_1
_geom_bond_atom_site_label_2
_geom_bond_site_symmetry_2
_geom_bond_distance
Bi1 Zr1 3_665 2.9319(6)
Bi1 Zr1 14_666 2.9319(6)
Bi1 Zr1 13_666 3.1424(5)
Bi1 Zr1 13_665 3.1424(5)
Bi1 Zr2 2 3.1896(2)
Bi1 Zr2 14_666 3.1896(2)
Bi1 Zr2 . 3.1896(2)
Bi1 Zr2 13_665 3.1896(2)
Bi1 Zr1 . 3.2159(17)
Zr1 Cu1 . 2.8167(13)
Zr1 Cu1 2 2.8167(13)
Zr1 Bi1 3_655 2.9319(6)
Zr1 Bi1 14_566 2.9319(6)
Zr1 Bi1 13_666 3.1424(5)
Zr1 Bi1 13_665 3.1424(5)
Zr1 Zr2 14_666 3.6126(9)
Zr1 Zr2 2 3.6126(9)
Zr1 Zr2 . 3.6126(9)
Zr1 Zr2 13_665 3.6126(9)
Zr2 Zr2 14_666 3.01230(15)
Zr2 Zr2 14_665 3.01230(15)
Zr2 Bi1 15 3.1896(2)
Zr2 Bi1 14_666 3.1896(2)
Zr2 Bi1 3_655 3.1896(2)
Zr2 Bi1 2_654 3.1896(2)
Zr2 Bi1 13_665 3.1896(2)
Zr2 Zr1 14_666 3.6126(9)
Zr2 Zr1 3_655 3.6126(9)
Zr2 Zr1 15 3.6126(9)
Zr2 Zr1 2_654 3.6126(9)
Cu1 Zr1 13 2.8167(13)
Cu1 Zr1 15 2.8167(13)
Cu1 Zr1 2_554 2.8167(13)
Cu1 Zr1 14_556 2.8167(13)
Cu1 Zr1 3 2.8167(13)
Cu1 Cu1 2 3.01230(15)
Cu1 Cu1 2_554 3.01230(15)
